data_2104330
loop_
_publ_author_name
'Zeller, Matthias'
'Lutz Jr, Marlon R.'
'Becker, Daniel P.'

_publ_section_title
;
 An aza-cyclophane stacked in racemic columnar assemblies:
 whole-molecule disorder in a two-dimensional solid solution
;
_journal_coeditor_code RY5022
_journal_issue 2
_journal_name_full 'Acta Crystallographica Section B'
_journal_page_first 223
_journal_page_last 229
_journal_paper_doi 10.1107/S0108768109002134
_journal_volume 65
_journal_year 2009
_chemical_formula_moiety 'C29 H31 N O8, C H Cl3'
_chemical_formula_sum 'C30 H32 Cl3 N O8'
_chemical_formula_weight 640.92
_chemical_name_systematic
;
 ?
;
_space_group_IT_number 62
_symmetry_cell_setting orthorhombic
_symmetry_space_group_name_Hall '-P 2ac 2n'
_symmetry_space_group_name_H-M 'P n m a'
_atom_sites_solution_hydrogens geom
_atom_sites_solution_primary direct
_atom_sites_solution_secondary difmap
_audit_creation_method SHELXL-97
_cell_angle_alpha 90.00
_cell_angle_beta 90.00
_cell_angle_gamma 90.00
_cell_formula_units_Z 4
_cell_length_a 16.7247(18)
_cell_length_b 15.7070(16)
_cell_length_c 11.2154(11)
_cell_measurement_reflns_used 5245
_cell_measurement_temperature 100(2)
_cell_measurement_theta_max 30.12
_cell_measurement_theta_min 2.23
_cell_volume 2946.2(5)
_computing_cell_refinement 'Apex2 v2.1-4'
_computing_data_collection 'Apex2 v2.1-4 (Bruker, 2007)'
_computing_data_reduction 'Apex2 v2.1-4'
_computing_molecular_graphics 'SHELXTL 6.14'
_computing_publication_material 'SHELXTL 6.14'
_computing_structure_refinement 'SHELXTL 6.14'
_computing_structure_solution 'SHELXTL 6.14 (Bruker, 2000-2003)'
_diffrn_ambient_temperature 100(2)
_diffrn_measured_fraction_theta_full 1.000
_diffrn_measured_fraction_theta_max 1.000
_diffrn_measurement_device_type 'Bruker AXS SMART APEX CCD diffractometer'
_diffrn_measurement_method '\w scans'
_diffrn_radiation_monochromator graphite
_diffrn_radiation_source 'fine-focus sealed tube'
_diffrn_radiation_type MoK\a
_diffrn_radiation_wavelength 0.71073
_diffrn_reflns_av_R_equivalents 0.0306
_diffrn_reflns_av_sigmaI/netI 0.0256
_diffrn_reflns_limit_h_max 22
_diffrn_reflns_limit_h_min -22
_diffrn_reflns_limit_k_max 20
_diffrn_reflns_limit_k_min -18
_diffrn_reflns_limit_l_max 14
_diffrn_reflns_limit_l_min -13
_diffrn_reflns_number 19031
_diffrn_reflns_theta_full 28.28
_diffrn_reflns_theta_max 28.28
_diffrn_reflns_theta_min 2.19
_diffrn_standards_number 0
_exptl_absorpt_coefficient_mu 0.364
_exptl_absorpt_correction_T_max 0.906
_exptl_absorpt_correction_T_min 0.768
_exptl_absorpt_correction_type multi-scan
_exptl_absorpt_process_details 'Apex2 v2.1-4 (Bruker, 2007)'
_exptl_crystal_colour yellow
_exptl_crystal_density_diffrn 1.445
_exptl_crystal_density_method 'not measured'
_exptl_crystal_description plate
_exptl_crystal_F_000 1336
_exptl_crystal_size_max 0.60
_exptl_crystal_size_mid 0.60
_exptl_crystal_size_min 0.27
_refine_diff_density_max 0.963
_refine_diff_density_min -0.953
_refine_ls_extinction_method none
_refine_ls_goodness_of_fit_ref 1.038
_refine_ls_hydrogen_treatment constr
_refine_ls_matrix_type full
_refine_ls_number_parameters 310
_refine_ls_number_reflns 3783
_refine_ls_number_restraints 0
_refine_ls_restrained_S_all 1.038
_refine_ls_R_factor_all 0.0955
_refine_ls_R_factor_gt 0.0768
_refine_ls_shift/su_max 0.000
_refine_ls_shift/su_mean 0.000
_refine_ls_structure_factor_coef Fsqd
_refine_ls_weighting_details 'calc w=1/[\s^2^(Fo^2^)+(0.0991P)^2^+5.3522P] where P=(Fo^2^+2Fc^2^)/3'
_refine_ls_weighting_scheme calc
_refine_ls_wR_factor_gt 0.2042
_refine_ls_wR_factor_ref 0.2223
_reflns_number_gt 2924
_reflns_number_total 3783
_reflns_threshold_expression I>2\s(I)
_cod_data_source_file ry5022.cif
_cod_data_source_block I
_cod_depositor_comments
;
The following automatic conversions were performed:
'_symmetry_cell_setting' value 'Orthorhombic' changed to 'orthorhombic'
according to '/home/saulius/struct/CIF-dictionaries/cif_core.dic'
dictionary named 'cif_core.dic' version 2.4.1 from 2010-06-29.

Automatic conversion script
Id: cif_fix_enum 1527 2010-12-29 10:47:43Z saulius 

The following automatic conversions were performed:

'_symmetry_cell_setting' value 'Orthorhombic' changed to
'orthorhombic' according to
/home/saulius/struct/CIF-dictionaries/cif_core.dic dictionary named
'cif_core.dic' version 2.4.1 from 2010-06-29.

Automatic conversion script
Id: cif_fix_values 1715 2011-07-08 13:25:40Z adriana 
;
_cod_original_sg_symbol_H-M Pnma
_cod_database_code 2104330
_cod_database_fobs_code 2104330

loop_
_symmetry_equiv_pos_as_xyz
'x, y, z'
'-x+1/2, -y, z+1/2'
'-x, y+1/2, -z'
'x+1/2, -y+1/2, -z+1/2'
'-x, -y, -z'
'x-1/2, y, -z-1/2'
'x, -y-1/2, z'
'-x-1/2, y-1/2, z-1/2'

loop_
_atom_site_type_symbol
_atom_site_label
_atom_site_fract_x
_atom_site_fract_y
_atom_site_fract_z
_atom_site_U_iso_or_equiv
_atom_site_adp_type
_atom_site_calc_flag
_atom_site_refinement_flags
_atom_site_occupancy
_atom_site_disorder_assembly
_atom_site_disorder_group
N N1 0.9494(3) 0.2721(3) 0.1879(4) 0.0206(11) Uani d P 0.50 . -1
C C1 0.9456(3) 0.1835(4) 0.1743(5) 0.0244(12) Uani d P 0.50 . -1
O O4 1.0028(3) 0.1368(4) 0.1908(5) 0.0362(11) Uani d P 0.50 . -1
C C17 1.0161(3) 0.3174(4) 0.2306(4) 0.0244(9) Uani d P 0.50 . -1
O O5 1.0161(3) 0.3940(3) 0.2221(5) 0.0333(11) Uani d P 0.50 . -1
C C18 1.0827(3) 0.2688(4) 0.2904(5) 0.0319(18) Uani d P 0.50 . -1
H H18A 1.1148 0.2395 0.2298 0.048 Uiso calc PR 0.50 . -1
H H18B 1.0599 0.2268 0.3453 0.048 Uiso calc PR 0.50 . -1
H H18C 1.1167 0.3084 0.3349 0.048 Uiso calc PR 0.50 . -1
C C2 0.8662(5) 0.1481(4) 0.1368(7) 0.0217(14) Uani d P 0.50 . -1
C C3 0.8556(6) 0.1304(6) 0.0162(7) 0.0255(16) Uani d P 0.50 . -1
H H3 0.8960 0.1453 -0.0395 0.031 Uiso calc PR 0.50 . -1
C C4 0.7864(6) 0.0914(6) -0.0224(10) 0.031(2) Uani d P 0.50 . -1
C C5 0.7270(4) 0.0713(5) 0.0581(8) 0.0259(12) Uani d P 0.50 . -1
C C6 0.7367(6) 0.0891(10) 0.1793(15) 0.028(2) Uani d P 0.50 . -1
H H6 0.6956 0.0750 0.2343 0.034 Uiso calc PR 0.50 . -1
C C7 0.8065(8) 0.1276(8) 0.2192(13) 0.024(2) Uani d P 0.50 . -1
C C8 0.8197(9) 0.1427(8) 0.3523(15) 0.026(2) Uani d P 0.50 . -1
H H8A 0.8743 0.1658 0.3636 0.032 Uiso calc PR 0.50 . -1
H H8B 0.8173 0.0872 0.3937 0.032 Uiso calc PR 0.50 . -1
C C12 0.730(2) 0.1103(18) -0.2070(13) 0.060(2) Uani d P 0.50 . -1
H H12A 0.6795 0.0780 -0.2105 0.090 Uiso calc PR 0.50 . -1
H H12B 0.7506 0.1181 -0.2878 0.090 Uiso calc PR 0.50 . -1
H H12C 0.7195 0.1661 -0.1708 0.090 Uiso calc PR 0.50 . -1
C C13 0.6094(11) 0.0167(13) 0.1043(17) 0.0661(18) Uani d P 0.50 . -1
H H13A 0.6325 -0.0246 0.1600 0.099 Uiso calc PR 0.50 . -1
H H13B 0.5591 -0.0057 0.0724 0.099 Uiso calc PR 0.50 . -1
H H13C 0.5991 0.0704 0.1463 0.099 Uiso calc PR 0.50 . -1
O O1 0.7819(6) 0.0686(6) -0.1425(8) 0.061(3) Uani d P 0.50 . -1
O O2 0.6615(4) 0.0308(5) 0.0134(8) 0.0418(16) Uani d P 0.50 . -1
C C2A 0.8822(4) 0.3234(4) 0.1490(6) 0.0181(13) Uani d P 0.50 . -1
C C3A 0.8764(5) 0.3434(5) 0.0285(8) 0.0218(14) Uani d P 0.50 . -1
H H3A 0.9165 0.3248 -0.0255 0.026 Uiso calc PR 0.50 . -1
C C4A 0.8125(5) 0.3898(6) -0.0125(8) 0.0219(17) Uani d P 0.50 . -1
C C5A 0.7533(4) 0.4186(4) 0.0663(8) 0.0259(12) Uani d P 0.50 . -1
C C6A 0.7599(6) 0.3984(8) 0.1855(11) 0.020(2) Uani d P 0.50 . -1
H H6A 0.7198 0.4175 0.2392 0.025 Uiso calc PR 0.50 . -1
C C7A 0.8236(8) 0.3508(7) 0.2294(13) 0.0204(19) Uani d P 0.50 . -1
C C8A 0.8300(10) 0.3349(8) 0.3635(14) 0.028(3) Uani d P 0.50 . -1
H H8AA 0.8768 0.2980 0.3792 0.034 Uiso calc PR 0.50 . -1
H H8BA 0.8392 0.3899 0.4044 0.034 Uiso calc PR 0.50 . -1
C C12A 0.746(2) 0.3756(19) -0.2019(14) 0.060(2) Uani d P 0.50 . -1
H H12D 0.6947 0.3983 -0.1759 0.090 Uiso calc PR 0.50 . -1
H H12E 0.7470 0.3137 -0.1913 0.090 Uiso calc PR 0.50 . -1
H H12F 0.7548 0.3894 -0.2862 0.090 Uiso calc PR 0.50 . -1
C C13A 0.6203(12) 0.5015(15) 0.0823(19) 0.0661(18) Uani d P 0.50 . -1
H H13D 0.6388 0.5421 0.1427 0.099 Uiso calc PR 0.50 . -1
H H13E 0.5899 0.4559 0.1209 0.099 Uiso calc PR 0.50 . -1
H H13F 0.5861 0.5310 0.0247 0.099 Uiso calc PR 0.50 . -1
O O1A 0.8093(4) 0.4132(5) -0.1316(6) 0.0332(13) Uani d P 0.50 . -1
O O2A 0.6922(3) 0.4636(5) 0.0180(7) 0.0344(14) Uani d P 0.50 . -1
C C9 0.75798(15) 0.2056(2) 0.4143(2) 0.0313(6) Uani d . 1 . .
C C10 0.69566(15) 0.16229(17) 0.4709(2) 0.0286(5) Uani d . 1 . .
H H10 0.6959 0.1018 0.4713 0.034 Uiso calc R 1 . .
C C11 0.63341(14) 0.20512(16) 0.5266(2) 0.0238(5) Uani d . 1 . .
C C14 0.56729(17) 0.07598(16) 0.5819(2) 0.0320(6) Uani d . 1 . .
H H14A 0.5647 0.0567 0.4989 0.048 Uiso calc R 1 . .
H H14B 0.5196 0.0565 0.6248 0.048 Uiso calc R 1 . .
H H14C 0.6152 0.0524 0.6200 0.048 Uiso calc R 1 . .
C C15 1.0006(3) 0.2500 0.6738(4) 0.0420(10) Uani d S 1 . .
H H15 1.0174 0.2500 0.7593 0.050 Uiso calc SR 1 . .
Cl Cl1 1.03797(9) 0.15911(7) 0.60455(10) 0.0796(4) Uani d . 1 . .
Cl Cl2 0.89488(11) 0.2500 0.6660(2) 0.1029(7) Uani d S 1 . .
O O3 0.57083(11) 0.16755(11) 0.58510(15) 0.0271(4) Uani d . 1 . .

loop_
_atom_site_aniso_label
_atom_site_aniso_U_11
_atom_site_aniso_U_22
_atom_site_aniso_U_33
_atom_site_aniso_U_12
_atom_site_aniso_U_13
_atom_site_aniso_U_23
N1 0.0215(18) 0.020(3) 0.0201(19) 0.0030(16) -0.0019(13) 0.0025(15)
C1 0.033(3) 0.024(3) 0.016(2) -0.004(3) 0.0006(18) -0.003(2)
O4 0.032(2) 0.028(3) 0.049(3) 0.010(2) -0.005(2) -0.005(2)
C17 0.028(2) 0.026(3) 0.019(2) -0.003(2) 0.0008(18) 0.000(2)
O5 0.034(2) 0.027(3) 0.040(3) -0.006(2) -0.0076(19) 0.002(2)
C18 0.028(2) 0.044(6) 0.024(2) 0.000(2) -0.0027(16) 0.003(2)
C2 0.025(3) 0.016(3) 0.024(3) -0.003(3) -0.005(2) -0.002(3)
C3 0.031(5) 0.028(4) 0.018(3) -0.005(3) -0.002(3) 0.000(3)
C4 0.046(6) 0.026(4) 0.022(3) 0.002(4) -0.013(4) -0.005(3)
C5 0.022(4) 0.0256(17) 0.0302(18) -0.0005(14) -0.012(3) -0.0001(18)
C6 0.018(5) 0.033(5) 0.034(3) -0.006(4) -0.003(4) 0.006(3)
C7 0.031(7) 0.023(5) 0.019(4) 0.000(4) 0.003(4) -0.002(4)
C8 0.021(4) 0.037(6) 0.021(4) 0.008(4) -0.001(3) -0.004(4)
C12 0.090(11) 0.056(8) 0.034(2) 0.003(4) -0.008(3) 0.009(4)
C13 0.104(5) 0.053(8) 0.041(6) -0.009(4) -0.004(5) 0.007(3)
O1 0.110(7) 0.047(4) 0.025(3) -0.003(4) -0.029(4) -0.009(3)
O2 0.044(4) 0.035(3) 0.046(3) -0.017(4) -0.015(4) -0.003(2)
C2A 0.023(3) 0.016(3) 0.016(2) 0.002(2) -0.002(2) 0.002(2)
C3A 0.020(3) 0.024(4) 0.021(3) 0.002(3) 0.000(2) 0.000(3)
C4A 0.021(4) 0.028(5) 0.016(4) -0.003(3) 0.000(3) 0.003(3)
C5A 0.022(4) 0.0256(17) 0.0302(18) -0.0005(14) -0.012(3) -0.0001(18)
C6A 0.016(5) 0.027(4) 0.018(3) 0.004(4) 0.003(4) -0.002(3)
C7A 0.024(5) 0.020(5) 0.017(3) -0.005(3) -0.003(3) 0.000(4)
C8A 0.040(6) 0.034(6) 0.011(4) -0.003(4) -0.001(3) -0.002(4)
C12A 0.090(11) 0.056(8) 0.034(2) 0.003(4) -0.008(3) 0.009(4)
C13A 0.104(5) 0.053(8) 0.041(6) -0.009(4) -0.004(5) 0.007(3)
O1A 0.042(3) 0.043(4) 0.014(2) -0.005(2) -0.001(2) 0.013(2)
O2A 0.026(3) 0.045(3) 0.032(3) 0.014(3) -0.001(3) 0.000(2)
C9 0.0278(11) 0.0524(16) 0.0138(10) 0.0080(11) -0.0019(9) 0.0029(10)
C10 0.0354(13) 0.0343(13) 0.0161(10) 0.0086(10) -0.0003(9) 0.0036(9)
C11 0.0284(11) 0.0287(12) 0.0144(10) 0.0009(9) -0.0020(8) 0.0018(9)
C14 0.0437(14) 0.0218(11) 0.0306(13) 0.0003(10) -0.0003(11) 0.0008(10)
C15 0.049(2) 0.048(2) 0.0291(19) 0.000 -0.0080(18) 0.000
Cl1 0.1294(11) 0.0593(6) 0.0501(6) 0.0216(6) 0.0083(6) -0.0069(5)
Cl2 0.0524(9) 0.1380(19) 0.1183(17) 0.000 -0.0117(10) 0.000
O3 0.0349(9) 0.0215(8) 0.0248(8) -0.0003(7) 0.0055(7) 0.0008(6)

loop_
_atom_type_symbol
_atom_type_description
_atom_type_scat_dispersion_real
_atom_type_scat_dispersion_imag
_atom_type_scat_source
C C 0.0033 0.0016 'International Tables Vol C Tables 4.2.6.8 and 6.1.1.4'
H H 0.0000 0.0000 'International Tables Vol C Tables 4.2.6.8 and 6.1.1.4'
N N 0.0061 0.0033 'International Tables Vol C Tables 4.2.6.8 and 6.1.1.4'
O O 0.0106 0.0060 'International Tables Vol C Tables 4.2.6.8 and 6.1.1.4'
Cl Cl 0.1484 0.1585 'International Tables Vol C Tables 4.2.6.8 and 6.1.1.4'

loop_
_geom_angle_atom_site_label_1
_geom_angle_atom_site_label_2
_geom_angle_atom_site_label_3
_geom_angle_site_symmetry_1
_geom_angle_site_symmetry_3
_geom_angle
_geom_angle_publ_flag
C1 N1 C17 . . 125.1(5) ?
C1 N1 C2A . . 119.0(5) ?
C17 N1 C2A . . 115.8(5) ?
O4 C1 N1 . . 123.0(6) ?
O4 C1 C2 . . 121.0(7) ?
N1 C1 C2 . . 116.0(5) ?
O5 C17 N1 . . 118.5(5) ?
O5 C17 C18 . . 122.7(5) ?
N1 C17 C18 . . 118.8(5) ?
C3 C2 C7 . . 120.3(8) ?
C3 C2 C1 . . 117.3(7) ?
C7 C2 C1 . . 122.2(8) ?
C4 C3 C2 . . 120.1(8) ?
C4 C3 H3 . . 120.0 ?
C2 C3 H3 . . 120.0 ?
C5 C4 C3 . . 120.0(9) ?
C5 C4 O1 . . 122.3(8) ?
C3 C4 O1 . . 117.5(9) ?
O2 C5 C4 . . 116.4(8) ?
O2 C5 C6 . . 123.0(8) ?
C4 C5 C6 . . 120.5(7) ?
C7 C6 C5 . . 119.8(10) ?
C7 C6 H6 . . 120.1 ?
C5 C6 H6 . . 120.1 ?
C6 C7 C2 . . 119.2(10) ?
C6 C7 C8 . . 120.3(12) ?
C2 C7 C8 . . 120.4(10) ?
C7 C8 C9 . . 115.5(11) ?
C7 C8 H8A . . 108.4 ?
C9 C8 H8A . . 108.4 ?
C7 C8 H8B . . 108.4 ?
C9 C8 H8B . . 108.4 ?
H8A C8 H8B . . 107.5 ?
C12 O1 C4 . . 116.1(13) ?
C13 O2 C5 . . 108.3(9) ?
C3A C2A C7A . . 120.5(7) ?
C3A C2A N1 . . 118.2(6) ?
C7A C2A N1 . . 121.3(7) ?
C4A C3A C2A . . 120.0(7) ?
C4A C3A H3A . . 120.0 ?
C2A C3A H3A . . 120.0 ?
C3A C4A O1A . . 119.6(7) ?
C3A C4A C5A . . 120.7(7) ?
O1A C4A C5A . . 119.6(8) ?
O2A C5A C6A . . 124.7(8) ?
O2A C5A C4A . . 116.6(8) ?
C6A C5A C4A . . 118.7(7) ?
C5A C6A C7A . . 122.0(9) ?
C5A C6A H6A . . 119.0 ?
C7A C6A H6A . . 119.0 ?
C6A C7A C2A . . 118.2(10) ?
C6A C7A C8A . . 119.3(11) ?
C2A C7A C8A . . 122.4(10) ?
C9 C8A C7A 7_565 . 113.1(12) ?
C9 C8A H8AA 7_565 . 109.0 ?
C7A C8A H8AA . . 109.0 ?
C9 C8A H8BA 7_565 . 109.0 ?
C7A C8A H8BA . . 109.0 ?
H8AA C8A H8BA . . 107.8 ?
C4A O1A C12A . . 116.6(10) ?
C5A O2A C13A . . 127.5(8) ?
C9 C9 C10 7_565 . 119.12(16) ?
C9 C9 C8A 7_565 7_565 115.5(5) ?
C10 C9 C8A . 7_565 125.0(6) ?
C9 C9 C8 7_565 . 128.4(5) ?
C10 C9 C8 . . 112.4(6) ?
C11 C10 C9 . . 121.9(2) ?
C11 C10 H10 . . 119.1 ?
C9 C10 H10 . . 119.1 ?
O3 C11 C10 . . 125.5(2) ?
O3 C11 C11 . 7_565 115.54(12) ?
C10 C11 C11 . 7_565 118.99(15) ?
O3 C14 H14A . . 109.5 ?
O3 C14 H14B . . 109.5 ?
H14A C14 H14B . . 109.5 ?
O3 C14 H14C . . 109.5 ?
H14A C14 H14C . . 109.5 ?
H14B C14 H14C . . 109.5 ?
Cl1 C15 Cl1 . 7_565 110.2(3) ?
Cl1 C15 Cl2 . . 109.66(18) ?
Cl1 C15 Cl2 7_565 . 109.66(18) ?
Cl1 C15 H15 . . 109.1 ?
Cl1 C15 H15 7_565 . 109.1 ?
Cl2 C15 H15 . . 109.1 ?
C11 O3 C14 . . 116.8(2) ?

loop_
_geom_bond_atom_site_label_1
_geom_bond_atom_site_label_2
_geom_bond_site_symmetry_2
_geom_bond_distance
_geom_bond_publ_flag
N1 C1 . 1.401(10) ?
N1 C17 . 1.408(7) ?
N1 C2A . 1.450(7) ?
C1 O4 . 1.220(8) ?
C1 C2 . 1.500(8) ?
C17 O5 . 1.208(7) ?
C17 C18 . 1.507(7) ?
C18 H18A . 0.9800 ?
C18 H18B . 0.9800 ?
C18 H18C . 0.9800 ?
C2 C3 . 1.392(11) ?
C2 C7 . 1.398(17) ?
C3 C4 . 1.379(10) ?
C3 H3 . 0.9500 ?
C4 C5 . 1.379(14) ?
C4 O1 . 1.395(13) ?
C5 O2 . 1.364(7) ?
C5 C6 . 1.40(2) ?
C6 C7 . 1.388(11) ?
C6 H6 . 0.9500 ?
C7 C8 . 1.53(2) ?
C8 C9 . 1.589(15) ?
C8 H8A . 0.9900 ?
C8 H8B . 0.9900 ?
C12 O1 . 1.31(4) ?
C12 H12A . 0.9800 ?
C12 H12B . 0.9800 ?
C12 H12C . 0.9800 ?
C13 O2 . 1.36(3) ?
C13 H13A . 0.9800 ?
C13 H13B . 0.9800 ?
C13 H13C . 0.9800 ?
C2A C3A . 1.391(11) ?
C2A C7A . 1.400(16) ?
C3A C4A . 1.372(9) ?
C3A H3A . 0.9500 ?
C4A O1A . 1.386(11) ?
C4A C5A . 1.403(12) ?
C5A O2A . 1.356(7) ?
C5A C6A . 1.378(16) ?
C6A C7A . 1.391(10) ?
C6A H6A . 0.9500 ?
C7A C8A . 1.528(19) ?
C8A C9 7_565 1.476(18) ?
C8A H8AA . 0.9900 ?
C8A H8BA . 0.9900 ?
C12A O1A . 1.44(4) ?
C12A H12D . 0.9800 ?
C12A H12E . 0.9800 ?
C12A H12F . 0.9800 ?
C13A O2A . 1.52(3) ?
C13A H13D . 0.9800 ?
C13A H13E . 0.9800 ?
C13A H13F . 0.9800 ?
C9 C9 7_565 1.396(6) ?
C9 C10 . 1.397(4) ?
C9 C8A 7_565 1.476(18) ?
C10 C11 . 1.388(3) ?
C10 H10 . 0.9500 ?
C11 O3 . 1.369(3) ?
C11 C11 7_565 1.410(5) ?
C14 O3 . 1.440(3) ?
C14 H14A . 0.9800 ?
C14 H14B . 0.9800 ?
C14 H14C . 0.9800 ?
C15 Cl1 . 1.741(3) ?
C15 Cl1 7_565 1.741(3) ?
C15 Cl2 . 1.771(5) ?
C15 H15 . 1.0000 ?

loop_
_geom_hbond_atom_site_label_D
_geom_hbond_atom_site_label_H
_geom_hbond_atom_site_label_A
_geom_hbond_site_symmetry_A
_geom_hbond_distance_DH
_geom_hbond_distance_HA
_geom_hbond_distance_DA
_geom_hbond_angle_DHA
C3A H3A O3 4 0.95 2.67 3.497(8) 146.1
C13 H13C O5 4_455 0.98 2.10 2.862(15) 133.0
C13A H13E O4 4_455 0.98 2.95 3.880(13) 159.1
C14 H14A O4 6_556 0.98 2.68 3.381(7) 128.8
C13A H13E O5 6_556 0.98 2.36 3.271(14) 154.5
C13 H13C O4 6_556 0.98 2.65 3.466(14) 140.9
C18 H18C C6A 6_656 0.98 2.79 3.606(13) 141.1
C15 H15 O3 6_657 1.00 2.35 3.220(4) 145.0
C15 H15 O3 4_556 1.00 2.35 3.220(4) 145.0
C12A H12D O2A . 0.98 2.40 2.968(19) 116.0
C18 H18A Cg1 3_555 0.98 2.63 3.496 147.65
C18 H18A Cg1 6_555 0.98 2.63 3.496 147.65

loop_
_geom_torsion_atom_site_label_1
_geom_torsion_atom_site_label_2
_geom_torsion_atom_site_label_3
_geom_torsion_atom_site_label_4
_geom_torsion_site_symmetry_1
_geom_torsion_site_symmetry_2
_geom_torsion_site_symmetry_3
_geom_torsion_site_symmetry_4
_geom_torsion
_geom_torsion_publ_flag
C17 N1 C1 O4 . . . . -5.3(9) ?
C2A N1 C1 O4 . . . . 170.6(6) ?
C17 N1 C1 C2 . . . . 175.1(5) ?
C2A N1 C1 C2 . . . . -8.9(9) ?
C1 N1 C17 O5 . . . . 169.5(5) ?
C2A N1 C17 O5 . . . . -6.6(7) ?
C1 N1 C17 C18 . . . . -13.5(7) ?
C2A N1 C17 C18 . . . . 170.5(5) ?
O4 C1 C2 C3 . . . . -81.8(8) ?
N1 C1 C2 C3 . . . . 97.8(8) ?
O4 C1 C2 C7 . . . . 93.7(10) ?
N1 C1 C2 C7 . . . . -86.7(10) ?
C7 C2 C3 C4 . . . . -0.9(14) ?
C1 C2 C3 C4 . . . . 174.7(8) ?
C2 C3 C4 C5 . . . . 1.3(14) ?
C2 C3 C4 O1 . . . . -174.6(8) ?
C3 C4 C5 O2 . . . . -178.3(8) ?
O1 C4 C5 O2 . . . . -2.6(14) ?
C3 C4 C5 C6 . . . . -0.9(15) ?
O1 C4 C5 C6 . . . . 174.8(11) ?
O2 C5 C6 C7 . . . . 177.4(10) ?
C4 C5 C6 C7 . . . . 0.2(17) ?
C5 C6 C7 C2 . . . . 0.1(19) ?
C5 C6 C7 C8 . . . . -176.5(13) ?
C3 C2 C7 C6 . . . . 0.2(17) ?
C1 C2 C7 C6 . . . . -175.2(10) ?
C3 C2 C7 C8 . . . . 176.8(10) ?
C1 C2 C7 C8 . . . . 1.4(17) ?
C6 C7 C8 C9 . . . . -63.1(15) ?
C2 C7 C8 C9 . . . . 120.3(12) ?
C5 C4 O1 C12 . . . . 71.5(13) ?
C3 C4 O1 C12 . . . . -112.7(12) ?
C4 C5 O2 C13 . . . . -179.6(11) ?
C6 C5 O2 C13 . . . . 3.1(15) ?
C1 N1 C2A C3A . . . . -81.5(8) ?
C17 N1 C2A C3A . . . . 94.9(7) ?
C1 N1 C2A C7A . . . . 97.0(9) ?
C17 N1 C2A C7A . . . . -86.6(9) ?
C7A C2A C3A C4A . . . . -0.3(12) ?
N1 C2A C3A C4A . . . . 178.2(7) ?
C2A C3A C4A O1A . . . . 176.6(8) ?
C2A C3A C4A C5A . . . . 0.8(12) ?
C3A C4A C5A O2A . . . . -179.6(7) ?
O1A C4A C5A O2A . . . . 4.6(12) ?
C3A C4A C5A C6A . . . . -0.8(13) ?
O1A C4A C5A C6A . . . . -176.6(9) ?
O2A C5A C6A C7A . . . . 179.0(10) ?
C4A C5A C6A C7A . . . . 0.3(15) ?
C5A C6A C7A C2A . . . . 0.2(17) ?
C5A C6A C7A C8A . . . . 176.5(12) ?
C3A C2A C7A C6A . . . . -0.2(15) ?
N1 C2A C7A C6A . . . . -178.7(8) ?
C3A C2A C7A C8A . . . . -176.4(10) ?
N1 C2A C7A C8A . . . . 5.2(16) ?
C6A C7A C8A C9 . . . 7_565 56.0(14) ?
C2A C7A C8A C9 . . . 7_565 -127.9(11) ?
C3A C4A O1A C12A . . . . 113.7(10) ?
C5A C4A O1A C12A . . . . -70.5(12) ?
C6A C5A O2A C13A . . . . 0.9(17) ?
C4A C5A O2A C13A . . . . 179.6(12) ?
C7 C8 C9 C9 . . . 7_565 -80.9(9) ?
C7 C8 C9 C10 . . . . 96.6(10) ?
C7 C8 C9 C8A . . . 7_565 -113(5) ?
C9 C9 C10 C11 7_565 . . . 0.4(3) ?
C8A C9 C10 C11 7_565 . . . 173.7(7) ?
C8 C9 C10 C11 . . . . -177.4(6) ?
C9 C10 C11 O3 . . . . -179.2(2) ?
C9 C10 C11 C11 . . . 7_565 -0.4(3) ?
C10 C11 O3 C14 . . . . -4.0(3) ?
C11 C11 O3 C14 7_565 . . . 177.25(15) ?
